data_9012898
loop_
_publ_author_name
'Bartl, H.'

_publ_section_title
;
 Water of crystallization and its hydrogen-bonded crosslinking in vivianite
 Fe~3~(PO~4~)~2~*8H~2~O; a neutron diffraction investigation
;
_journal_issue 4-5
_journal_name_full "Fresenius' Zeitschrift f\"ur analytische Chemie"
_journal_page_first 401
_journal_page_last 403
_journal_paper_doi 10.1007/BF00572335
_journal_volume 333
_journal_year 1989
_chemical_formula_sum 'Fe3 H16 O16 P2'
_chemical_name_mineral Vivianite
_space_group_IT_number 12
_symmetry_space_group_name_Hall '-I 2y'
_symmetry_space_group_name_H-M 'I 1 2/m 1'
_cell_angle_alpha 90
_cell_angle_beta 102.84
_cell_angle_gamma 90
_cell_formula_units_Z 2
_cell_length_a 10.021
_cell_length_b 13.441
_cell_length_c 4.721
_cell_volume 619.982
_database_code_amcsd 0015722
_exptl_crystal_density_diffrn 2.687
_cod_original_formula_sum 'Fe3 P2 O16 H16'
_cod_database_code 9012898

loop_
_space_group_symop_operation_xyz
x,y,z
1/2+x,1/2+y,1/2+z
x,-y,z
1/2+x,1/2-y,1/2+z
-x,y,-z
1/2-x,1/2+y,1/2-z
-x,-y,-z
1/2-x,1/2-y,1/2-z

loop_
_atom_site_aniso_label
_atom_site_aniso_U_11
_atom_site_aniso_U_22
_atom_site_aniso_U_33
_atom_site_aniso_U_12
_atom_site_aniso_U_13
_atom_site_aniso_U_23
Fe1 0.01320 0.02620 0.03660 0.00000 0.00090 0.00000
Fe2 0.01660 0.02370 0.03270 0.00000 -0.00350 0.00000
P 0.01120 0.02570 0.02840 0.00000 -0.00820 0.00000
O1 0.01060 0.03180 0.03590 0.00000 -0.00750 0.00000
O2 0.01900 0.02660 0.03210 0.00000 -0.00050 0.00000
O3 0.01750 0.02560 0.03350 -0.00060 -0.00560 -0.00220
Ow4 0.02040 0.03080 0.03660 0.00050 -0.00260 -0.00220
Ow5 0.02860 0.02960 0.04300 -0.00260 -0.00100 0.00380
H41 0.02940 0.05280 0.06560 -0.00850 0.00820 -0.00500
H42 0.03470 0.05580 0.03380 -0.00430 -0.00940 0.00350
H51 0.04730 0.06630 0.04510 -0.00060 0.01060 -0.00220
H52 0.06170 0.03620 0.06360 0.01840 0.00110 0.00680

loop_
_atom_site_label
_atom_site_fract_x
_atom_site_fract_y
_atom_site_fract_z
_atom_site_type_symbol
_atom_site_attached_hydrogens
Fe1 0.00000 0.00000 0.00000 Fe 0
Fe2 0.50000 0.11020 0.50000 Fe 0
P 0.31430 0.00000 0.94020 P 0
O1 0.15780 0.00000 0.79470 O 0
O2 0.39100 0.00000 0.69270 O 0
O3 0.34490 0.09550 0.12160 O 0
Ow4 0.10140 0.88300 0.30210 O 0
Ow5 0.39520 0.77550 0.68290 O 0
H41 0.31070 0.37130 0.25030 H 0
H42 0.37280 0.41580 0.00750 H 0
H51 0.86910 0.30120 0.35030 H 0
H52 0.95180 0.21820 0.24250 H 0

loop_
_cod_changelog_entry_id
_cod_changelog_entry_author
_cod_changelog_entry_date
_cod_changelog_entry_text
1
;cod-tools version 3.8.0
Id: cif_guess_AMCSD_atom_types 9581 2023-05-17 12:35:41Z saulius
;
2023-05-18T08:44:49+03:00
;Derived atom types and hydrogen counts
from atom names that follow the AMCSD naming convention
(Wat == water, O-H == hydroxyl).
;

loop_
_cod_related_entry_id
_cod_related_entry_database
_cod_related_entry_code
1 AMCSD 0015722
